data_1559372
loop_
_publ_author_name
'Ni, Qijian'
'Song, Xiaoxiao'
'Png, Chin Wen'
'Zhang, Yongliang'
'Zhao, Yu'

_publ_section_title
;
 Access to Substituted Cyclobutenes by Tandem [3,3]-Sigmatropic
 Rearrangement/[2+2] Cycloaddition of Dipropargylphosphonates under Ag/Co
 Relay Catalysis
;
_journal_name_full 'Chemical Science'
_journal_paper_doi 10.1039/D0SC02972F
_journal_year 2020
_chemical_formula_moiety 'C26 H23 O3 P'
_chemical_formula_sum 'C26 H23 O3 P'
_chemical_formula_weight 414.41
_space_group_crystal_system monoclinic
_space_group_IT_number 14
_space_group_name_Hall '-P 2ybc'
_space_group_name_H-M_alt 'P 1 21/c 1'
_atom_sites_solution_hydrogens geom
_audit_creation_method SHELXL-2014/7
_audit_update_record
;
2020-05-26 deposited with the CCDC.	2020-10-16 downloaded from the CCDC.
;
_cell_angle_alpha 90
_cell_angle_beta 92.316(9)
_cell_angle_gamma 90
_cell_formula_units_Z 4
_cell_length_a 14.668(5)
_cell_length_b 13.512(4)
_cell_length_c 10.815(3)
_cell_measurement_reflns_used 1151
_cell_measurement_temperature 100(2)
_cell_measurement_theta_max 30.182
_cell_measurement_theta_min 2.413
_cell_volume 2141.7(11)
_computing_cell_refinement 'SHELXTL, Acta Cryst., Sect. A 2008, 64, 112-122.'
_computing_data_collection 'APEX3 v2016.5.0'
_computing_data_reduction 'Saint, APEX v2014.11.0.'
_computing_molecular_graphics Ortep3
_computing_publication_material 'APEX3 v2016.5.0'
_computing_structure_refinement 'SHELXL-2014/7 (Sheldrick, 2014)'
_computing_structure_solution 'SHELXT, Acta Cryst., Sect. A 2015, A71, 3-8.'
_diffrn_ambient_temperature 100(2)
_diffrn_measured_fraction_theta_full 0.999
_diffrn_measured_fraction_theta_max 0.990
_diffrn_measurement_device_type 'Bruker AXS D8 Venture '
_diffrn_measurement_method 'profile data from \q/2\q scans'
_diffrn_radiation_type MoK\a
_diffrn_radiation_wavelength 0.71073
_diffrn_reflns_av_R_equivalents 0.0655
_diffrn_reflns_av_unetI/netI 0.0540
_diffrn_reflns_Laue_measured_fraction_full 0.999
_diffrn_reflns_Laue_measured_fraction_max 0.990
_diffrn_reflns_limit_h_max 20
_diffrn_reflns_limit_h_min -20
_diffrn_reflns_limit_k_max 18
_diffrn_reflns_limit_k_min -19
_diffrn_reflns_limit_l_max 15
_diffrn_reflns_limit_l_min -15
_diffrn_reflns_number 31655
_diffrn_reflns_point_group_measured_fraction_full 0.999
_diffrn_reflns_point_group_measured_fraction_max 0.990
_diffrn_reflns_theta_full 25.242
_diffrn_reflns_theta_max 30.182
_diffrn_reflns_theta_min 2.413
_exptl_absorpt_coefficient_mu 0.153
_exptl_absorpt_correction_T_max 0.983
_exptl_absorpt_correction_T_min 0.949
_exptl_absorpt_correction_type multi-scan
_exptl_absorpt_process_details SADABS
_exptl_crystal_colour 'LIGHT YELLOW'
_exptl_crystal_density_diffrn 1.285
_exptl_crystal_description 'PRISM FRAG'
_exptl_crystal_F_000 872
_exptl_crystal_size_max 0.344
_exptl_crystal_size_mid 0.233
_exptl_crystal_size_min 0.112
_refine_diff_density_max 0.324
_refine_diff_density_min -0.431
_refine_diff_density_rms 0.065
_refine_ls_extinction_method none
_refine_ls_goodness_of_fit_ref 1.021
_refine_ls_hydrogen_treatment constr
_refine_ls_matrix_type full
_refine_ls_number_parameters 273
_refine_ls_number_reflns 6290
_refine_ls_number_restraints 0
_refine_ls_restrained_S_all 1.021
_refine_ls_R_factor_all 0.0753
_refine_ls_R_factor_gt 0.0456
_refine_ls_shift/su_max 0.001
_refine_ls_shift/su_mean 0.000
_refine_ls_structure_factor_coef Fsqd
_refine_ls_weighting_details 'w=1/[\s^2^(Fo^2^)+(0.0446P)^2^+0.9664P] where P=(Fo^2^+2Fc^2^)/3'
_refine_ls_weighting_scheme calc
_refine_ls_wR_factor_gt 0.0968
_refine_ls_wR_factor_ref 0.1073
_reflns_Friedel_coverage 0.000
_reflns_number_gt 4671
_reflns_number_total 6290
_reflns_threshold_expression 'I > 2\s(I)'
_cod_data_source_file d0sc02972f2.cif
_cod_data_source_block g766
_cod_depositor_comments
;
The following automatic conversions were performed:

data item '_exptl_absorpt_correction_type' value 'MULTI-SCAN' was
changed to 'multi-scan' in accordance with the
/home/data/users/saulius/crontab/automatic-downloads/rss-feeds/RSC/lib/dictionaries/cif_core.dic
dictionary named 'cif_core.dic' version 2.4.2 last updated on
2011-04-26.

Automatic conversion script
Id: cif_fix_values 7556 2019-12-06 15:28:31Z antanas 
;
_cod_original_sg_symbol_H-M 'P 21/c'
_cod_database_code 1559372
_shelx_space_group_comment
;
The symmetry employed for this shelxl refinement is uniquely defined
by the following loop, which should always be used as a source of
symmetry information in preference to the above space-group names.
They are only intended as comments.
;
_shelx_estimated_absorpt_t_min 0.949
_shelx_estimated_absorpt_t_max 0.983

loop_
_space_group_symop_operation_xyz
'x, y, z'
'-x, y+1/2, -z+1/2'
'-x, -y, -z'
'x, -y-1/2, z-1/2'

loop_
_atom_site_label
_atom_site_type_symbol
_atom_site_fract_x
_atom_site_fract_y
_atom_site_fract_z
_atom_site_U_iso_or_equiv
_atom_site_adp_type
_atom_site_occupancy
_atom_site_site_symmetry_order
_atom_site_calc_flag
_atom_site_refinement_flags_posn
_atom_site_refinement_flags_adp
_atom_site_refinement_flags_occupancy
_atom_site_disorder_assembly
_atom_site_disorder_group
P1 P 0.73910(2) 0.52309(3) 0.48897(3) 0.01207(9) Uani 1 1 d . . . . .
O1 O 0.79512(7) 0.62488(7) 0.49514(9) 0.0151(2) Uani 1 1 d . . . . .
O2 O 0.71908(7) 0.49632(7) 0.62713(9) 0.0135(2) Uani 1 1 d . . . . .
O3 O 0.65932(7) 0.52452(7) 0.40314(9) 0.0159(2) Uani 1 1 d . . . . .
C1 C 0.76270(10) 0.71298(10) 0.54922(12) 0.0127(3) Uani 1 1 d . . . . .
C2 C 0.63582(9) 0.53009(10) 0.68475(12) 0.0126(3) Uani 1 1 d . . . . .
H2 H 0.5811 0.5055 0.6360 0.015 Uiso 1 1 calc R U . . .
C3 C 0.63562(9) 0.64118(10) 0.68660(12) 0.0123(3) Uani 1 1 d . . . . .
C4 C 0.69595(10) 0.71318(10) 0.63021(12) 0.0126(3) Uani 1 1 d . . . . .
C5 C 0.64441(10) 0.79687(10) 0.69499(12) 0.0128(3) Uani 1 1 d . . . . .
H5 H 0.6826 0.8271 0.7638 0.015 Uiso 1 1 calc R U . . .
C6 C 0.58540(10) 0.71247(10) 0.74155(12) 0.0127(3) Uani 1 1 d . . . . .
C7 C 0.50554(10) 0.71725(10) 0.81721(12) 0.0127(3) Uani 1 1 d . . . . .
C8 C 0.49408(10) 0.79989(10) 0.89399(12) 0.0144(3) Uani 1 1 d . . . . .
H8 H 0.5368 0.8527 0.8930 0.017 Uiso 1 1 calc R U . . .
C9 C 0.42077(11) 0.80494(11) 0.97133(13) 0.0175(3) Uani 1 1 d . . . . .
H9 H 0.4140 0.8607 1.0236 0.021 Uiso 1 1 calc R U . . .
C10 C 0.35733(11) 0.72858(11) 0.97234(14) 0.0198(3) Uani 1 1 d . . . . .
H10 H 0.3074 0.7320 1.0254 0.024 Uiso 1 1 calc R U . . .
C11 C 0.36729(10) 0.64708(11) 0.89527(14) 0.0185(3) Uani 1 1 d . . . . .
H11 H 0.3238 0.5950 0.8957 0.022 Uiso 1 1 calc R U . . .
C12 C 0.44041(10) 0.64144(10) 0.81768(13) 0.0151(3) Uani 1 1 d . . . . .
H12 H 0.4462 0.5859 0.7647 0.018 Uiso 1 1 calc R U . . .
C13 C 0.81100(9) 0.80097(10) 0.50426(13) 0.0133(3) Uani 1 1 d . . . . .
C14 C 0.84312(10) 0.80308(11) 0.38383(13) 0.0160(3) Uani 1 1 d . . . . .
H14 H 0.8360 0.7464 0.3324 0.019 Uiso 1 1 calc R U . . .
C15 C 0.88527(11) 0.88712(11) 0.33901(14) 0.0204(3) Uani 1 1 d . . . . .
H15 H 0.9060 0.8878 0.2569 0.024 Uiso 1 1 calc R U . . .
C16 C 0.89722(11) 0.96973(12) 0.41347(16) 0.0228(3) Uani 1 1 d . . . . .
H16 H 0.9260 1.0271 0.3827 0.027 Uiso 1 1 calc R U . . .
C17 C 0.86686(11) 0.96839(11) 0.53372(15) 0.0217(3) Uani 1 1 d . . . . .
H17 H 0.8752 1.0250 0.5850 0.026 Uiso 1 1 calc R U . . .
C18 C 0.82449(10) 0.88474(11) 0.57913(14) 0.0180(3) Uani 1 1 d . . . . .
H18 H 0.8045 0.8843 0.6616 0.022 Uiso 1 1 calc R U . . .
C19 C 0.82541(10) 0.43559(11) 0.45336(13) 0.0162(3) Uani 1 1 d . . . . .
C20 C 0.81175(13) 0.37523(13) 0.35079(16) 0.0282(4) Uani 1 1 d . . . . .
H20 H 0.7592 0.3841 0.2976 0.034 Uiso 1 1 calc R U . . .
C21 C 0.87473(14) 0.30164(14) 0.32541(19) 0.0397(5) Uani 1 1 d . . . . .
H21 H 0.8651 0.2602 0.2551 0.048 Uiso 1 1 calc R U . . .
C22 C 0.95092(13) 0.28897(13) 0.4023(2) 0.0357(5) Uani 1 1 d . . . . .
H22 H 0.9940 0.2389 0.3849 0.043 Uiso 1 1 calc R U . . .
C23 C 0.96476(13) 0.34875(14) 0.5045(2) 0.0399(5) Uani 1 1 d . . . . .
H23 H 1.0173 0.3396 0.5576 0.048 Uiso 1 1 calc R U . . .
C24 C 0.90238(12) 0.42219(13) 0.53011(18) 0.0321(4) Uani 1 1 d . . . . .
H24 H 0.9124 0.4635 0.6005 0.039 Uiso 1 1 calc R U . . .
C25 C 0.63872(10) 0.48402(11) 0.81281(13) 0.0169(3) Uani 1 1 d . . . . .
H25A H 0.6371 0.4118 0.8053 0.025 Uiso 1 1 calc R U . . .
H25B H 0.5859 0.5065 0.8579 0.025 Uiso 1 1 calc R U . . .
H25C H 0.6950 0.5040 0.8580 0.025 Uiso 1 1 calc R U . . .
C26 C 0.59629(10) 0.87516(10) 0.61616(13) 0.0156(3) Uani 1 1 d . . . . .
H26A H 0.5562 0.8431 0.5535 0.023 Uiso 1 1 calc R U . . .
H26B H 0.6417 0.9155 0.5753 0.023 Uiso 1 1 calc R U . . .
H26C H 0.5599 0.9175 0.6687 0.023 Uiso 1 1 calc R U . . .

loop_
_atom_site_aniso_label
_atom_site_aniso_U_11
_atom_site_aniso_U_22
_atom_site_aniso_U_33
_atom_site_aniso_U_23
_atom_site_aniso_U_13
_atom_site_aniso_U_12
P1 0.01427(18) 0.00892(16) 0.01314(16) 0.00059(13) 0.00196(12) 0.00157(13)
O1 0.0165(5) 0.0101(5) 0.0191(5) -0.0014(4) 0.0049(4) 0.0006(4)
O2 0.0149(5) 0.0115(5) 0.0143(5) 0.0011(4) 0.0023(4) 0.0032(4)
O3 0.0173(5) 0.0140(5) 0.0164(5) 0.0009(4) -0.0011(4) 0.0016(4)
C1 0.0155(7) 0.0088(6) 0.0137(6) -0.0012(5) -0.0015(5) 0.0008(5)
C2 0.0124(7) 0.0109(6) 0.0146(6) -0.0001(5) 0.0028(5) 0.0013(5)
C3 0.0144(7) 0.0112(6) 0.0112(6) 0.0002(5) -0.0003(5) -0.0009(5)
C4 0.0157(7) 0.0095(6) 0.0124(6) -0.0007(5) -0.0012(5) 0.0004(5)
C5 0.0155(7) 0.0105(6) 0.0125(6) -0.0016(5) 0.0011(5) -0.0010(5)
C6 0.0161(7) 0.0108(6) 0.0111(6) 0.0002(5) -0.0004(5) -0.0008(5)
C7 0.0149(7) 0.0114(6) 0.0117(6) 0.0016(5) -0.0002(5) 0.0020(5)
C8 0.0174(7) 0.0122(6) 0.0134(6) 0.0008(5) -0.0006(5) 0.0012(5)
C9 0.0232(8) 0.0142(7) 0.0154(6) 0.0008(5) 0.0028(6) 0.0060(6)
C10 0.0182(7) 0.0216(8) 0.0199(7) 0.0062(6) 0.0064(6) 0.0059(6)
C11 0.0164(7) 0.0172(7) 0.0220(7) 0.0060(6) 0.0017(6) -0.0016(6)
C12 0.0184(7) 0.0111(6) 0.0157(6) 0.0011(5) -0.0009(5) 0.0008(5)
C13 0.0097(6) 0.0126(6) 0.0174(6) 0.0011(5) 0.0000(5) -0.0001(5)
C14 0.0140(7) 0.0163(7) 0.0176(7) 0.0017(5) -0.0001(5) 0.0002(5)
C15 0.0172(7) 0.0222(8) 0.0219(7) 0.0054(6) 0.0030(6) -0.0012(6)
C16 0.0178(8) 0.0165(7) 0.0342(9) 0.0063(6) 0.0013(6) -0.0045(6)
C17 0.0192(8) 0.0148(7) 0.0308(8) -0.0021(6) -0.0012(6) -0.0032(6)
C18 0.0160(7) 0.0171(7) 0.0209(7) -0.0012(6) 0.0012(6) -0.0015(6)
C19 0.0166(7) 0.0116(6) 0.0208(7) 0.0013(5) 0.0054(6) 0.0021(5)
C20 0.0312(9) 0.0290(9) 0.0247(8) -0.0082(7) 0.0032(7) 0.0090(7)
C21 0.0454(12) 0.0328(10) 0.0417(11) -0.0157(8) 0.0122(9) 0.0117(9)
C22 0.0275(10) 0.0205(8) 0.0606(13) -0.0010(8) 0.0191(9) 0.0086(7)
C23 0.0239(10) 0.0306(10) 0.0645(14) -0.0033(9) -0.0050(9) 0.0126(8)
C24 0.0246(9) 0.0273(9) 0.0438(10) -0.0095(8) -0.0070(8) 0.0098(7)
C25 0.0208(8) 0.0148(7) 0.0153(6) 0.0030(5) 0.0025(5) -0.0003(6)
C26 0.0192(7) 0.0104(6) 0.0172(7) 0.0010(5) 0.0010(5) 0.0003(5)

loop_
_atom_type_symbol
_atom_type_description
_atom_type_scat_dispersion_real
_atom_type_scat_dispersion_imag
_atom_type_scat_source
C C 0.0033 0.0016 'International Tables Vol C Tables 4.2.6.8 and 6.1.1.4'
H H 0.0000 0.0000 'International Tables Vol C Tables 4.2.6.8 and 6.1.1.4'
O O 0.0106 0.0060 'International Tables Vol C Tables 4.2.6.8 and 6.1.1.4'
P P 0.1023 0.0942 'International Tables Vol C Tables 4.2.6.8 and 6.1.1.4'

loop_
_geom_angle_atom_site_label_1
_geom_angle_atom_site_label_2
_geom_angle_atom_site_label_3
_geom_angle
_geom_angle_site_symmetry_1
_geom_angle_site_symmetry_3
_geom_angle_publ_flag
O3 P1 O2 115.42(6) . . ?
O3 P1 O1 114.23(6) . . ?
O2 P1 O1 105.80(5) . . ?
O3 P1 C19 115.31(7) . . ?
O2 P1 C19 102.32(6) . . ?
O1 P1 C19 102.15(7) . . ?
C1 O1 P1 123.94(9) . . ?
C2 O2 P1 121.45(8) . . ?
C4 C1 O1 122.54(12) . . ?
C4 C1 C13 125.93(12) . . ?
O1 C1 C13 111.53(11) . . ?
O2 C2 C3 108.60(11) . . ?
O2 C2 C25 105.50(11) . . ?
C3 C2 C25 113.45(11) . . ?
O2 C2 H2 109.7 . . ?
C3 C2 H2 109.7 . . ?
C25 C2 H2 109.7 . . ?
C6 C3 C4 93.34(11) . . ?
C6 C3 C2 135.53(13) . . ?
C4 C3 C2 131.08(12) . . ?
C1 C4 C3 137.78(13) . . ?
C1 C4 C5 133.02(12) . . ?
C3 C4 C5 88.99(11) . . ?
C26 C5 C6 116.68(12) . . ?
C26 C5 C4 118.78(11) . . ?
C6 C5 C4 84.11(10) . . ?
C26 C5 H5 111.5 . . ?
C6 C5 H5 111.5 . . ?
C4 C5 H5 111.5 . . ?
C3 C6 C7 137.46(13) . . ?
C3 C6 C5 93.46(11) . . ?
C7 C6 C5 129.08(12) . . ?
C12 C7 C8 118.74(13) . . ?
C12 C7 C6 122.24(12) . . ?
C8 C7 C6 119.01(13) . . ?
C9 C8 C7 120.54(13) . . ?
C9 C8 H8 119.7 . . ?
C7 C8 H8 119.7 . . ?
C10 C9 C8 120.17(13) . . ?
C10 C9 H9 119.9 . . ?
C8 C9 H9 119.9 . . ?
C9 C10 C11 119.73(13) . . ?
C9 C10 H10 120.1 . . ?
C11 C10 H10 120.1 . . ?
C12 C11 C10 120.45(14) . . ?
C12 C11 H11 119.8 . . ?
C10 C11 H11 119.8 . . ?
C11 C12 C7 120.33(13) . . ?
C11 C12 H12 119.8 . . ?
C7 C12 H12 119.8 . . ?
C18 C13 C14 118.37(13) . . ?
C18 C13 C1 121.24(13) . . ?
C14 C13 C1 120.38(12) . . ?
C15 C14 C13 120.75(14) . . ?
C15 C14 H14 119.6 . . ?
C13 C14 H14 119.6 . . ?
C16 C15 C14 120.26(14) . . ?
C16 C15 H15 119.9 . . ?
C14 C15 H15 119.9 . . ?
C15 C16 C17 119.72(14) . . ?
C15 C16 H16 120.1 . . ?
C17 C16 H16 120.1 . . ?
C18 C17 C16 120.37(14) . . ?
C18 C17 H17 119.8 . . ?
C16 C17 H17 119.8 . . ?
C17 C18 C13 120.52(14) . . ?
C17 C18 H18 119.7 . . ?
C13 C18 H18 119.7 . . ?
C20 C19 C24 119.40(15) . . ?
C20 C19 P1 118.81(12) . . ?
C24 C19 P1 121.65(12) . . ?
C19 C20 C21 120.19(17) . . ?
C19 C20 H20 119.9 . . ?
C21 C20 H20 119.9 . . ?
C22 C21 C20 119.91(17) . . ?
C22 C21 H21 120.0 . . ?
C20 C21 H21 120.0 . . ?
C21 C22 C23 120.12(16) . . ?
C21 C22 H22 119.9 . . ?
C23 C22 H22 119.9 . . ?
C22 C23 C24 120.21(18) . . ?
C22 C23 H23 119.9 . . ?
C24 C23 H23 119.9 . . ?
C23 C24 C19 120.17(17) . . ?
C23 C24 H24 119.9 . . ?
C19 C24 H24 119.9 . . ?
C2 C25 H25A 109.5 . . ?
C2 C25 H25B 109.5 . . ?
H25A C25 H25B 109.5 . . ?
C2 C25 H25C 109.5 . . ?
H25A C25 H25C 109.5 . . ?
H25B C25 H25C 109.5 . . ?
C5 C26 H26A 109.5 . . ?
C5 C26 H26B 109.5 . . ?
H26A C26 H26B 109.5 . . ?
C5 C26 H26C 109.5 . . ?
H26A C26 H26C 109.5 . . ?
H26B C26 H26C 109.5 . . ?

loop_
_geom_bond_atom_site_label_1
_geom_bond_atom_site_label_2
_geom_bond_distance
_geom_bond_site_symmetry_2
_geom_bond_publ_flag
P1 O3 1.4641(11) . ?
P1 O2 1.5764(11) . ?
P1 O1 1.6020(11) . ?
P1 C19 1.7855(15) . ?
O1 C1 1.4170(16) . ?
O2 C2 1.4661(16) . ?
C1 C4 1.340(2) . ?
C1 C13 1.4764(19) . ?
C2 C3 1.5011(19) . ?
C2 C25 1.5175(19) . ?
C2 H2 1.0000 . ?
C3 C6 1.3635(19) . ?
C3 C4 1.4646(19) . ?
C4 C5 1.5439(19) . ?
C5 C26 1.5151(19) . ?
C5 C6 1.5291(19) . ?
C5 H5 1.0000 . ?
C6 C7 1.4571(19) . ?
C7 C12 1.401(2) . ?
C7 C8 1.4056(19) . ?
C8 C9 1.390(2) . ?
C8 H8 0.9500 . ?
C9 C10 1.390(2) . ?
C9 H9 0.9500 . ?
C10 C11 1.392(2) . ?
C10 H10 0.9500 . ?
C11 C12 1.390(2) . ?
C11 H11 0.9500 . ?
C12 H12 0.9500 . ?
C13 C18 1.401(2) . ?
C13 C14 1.403(2) . ?
C14 C15 1.389(2) . ?
C14 H14 0.9500 . ?
C15 C16 1.383(2) . ?
C15 H15 0.9500 . ?
C16 C17 1.392(2) . ?
C16 H16 0.9500 . ?
C17 C18 1.389(2) . ?
C17 H17 0.9500 . ?
C18 H18 0.9500 . ?
C19 C20 1.385(2) . ?
C19 C24 1.386(2) . ?
C20 C21 1.392(2) . ?
C20 H20 0.9500 . ?
C21 C22 1.376(3) . ?
C21 H21 0.9500 . ?
C22 C23 1.378(3) . ?
C22 H22 0.9500 . ?
C23 C24 1.385(2) . ?
C23 H23 0.9500 . ?
C24 H24 0.9500 . ?
C25 H25A 0.9800 . ?
C25 H25B 0.9800 . ?
C25 H25C 0.9800 . ?
C26 H26A 0.9800 . ?
C26 H26B 0.9800 . ?
C26 H26C 0.9800 . ?

loop_
_geom_torsion_atom_site_label_1
_geom_torsion_atom_site_label_2
_geom_torsion_atom_site_label_3
_geom_torsion_atom_site_label_4
_geom_torsion
_geom_torsion_site_symmetry_1
_geom_torsion_site_symmetry_2
_geom_torsion_site_symmetry_3
_geom_torsion_site_symmetry_4
_geom_torsion_publ_flag
O3 P1 O1 C1 70.58(12) . . . . ?
O2 P1 O1 C1 -57.49(11) . . . . ?
C19 P1 O1 C1 -164.22(11) . . . . ?
O3 P1 O2 C2 -36.83(12) . . . . ?
O1 P1 O2 C2 90.53(10) . . . . ?
C19 P1 O2 C2 -162.86(10) . . . . ?
P1 O1 C1 C4 19.72(19) . . . . ?
P1 O1 C1 C13 -159.91(9) . . . . ?
P1 O2 C2 C3 -61.75(13) . . . . ?
P1 O2 C2 C25 176.30(9) . . . . ?
O2 C2 C3 C6 -168.88(15) . . . . ?
C25 C2 C3 C6 -51.9(2) . . . . ?
O2 C2 C3 C4 8.0(2) . . . . ?
C25 C2 C3 C4 124.93(15) . . . . ?
O1 C1 C4 C3 -2.2(3) . . . . ?
C13 C1 C4 C3 177.42(15) . . . . ?
O1 C1 C4 C5 -175.31(13) . . . . ?
C13 C1 C4 C5 4.3(3) . . . . ?
C6 C3 C4 C1 -172.55(18) . . . . ?
C2 C3 C4 C1 9.7(3) . . . . ?
C6 C3 C4 C5 2.45(11) . . . . ?
C2 C3 C4 C5 -175.34(15) . . . . ?
C1 C4 C5 C26 55.9(2) . . . . ?
C3 C4 C5 C26 -119.47(13) . . . . ?
C1 C4 C5 C6 173.22(16) . . . . ?
C3 C4 C5 C6 -2.19(10) . . . . ?
C4 C3 C6 C7 177.48(17) . . . . ?
C2 C3 C6 C7 -4.9(3) . . . . ?
C4 C3 C6 C5 -2.48(11) . . . . ?
C2 C3 C6 C5 175.14(16) . . . . ?
C26 C5 C6 C3 121.68(13) . . . . ?
C4 C5 C6 C3 2.36(10) . . . . ?
C26 C5 C6 C7 -58.28(19) . . . . ?
C4 C5 C6 C7 -177.60(14) . . . . ?
C3 C6 C7 C12 -22.7(3) . . . . ?
C5 C6 C7 C12 157.22(14) . . . . ?
C3 C6 C7 C8 156.19(16) . . . . ?
C5 C6 C7 C8 -23.9(2) . . . . ?
C12 C7 C8 C9 1.7(2) . . . . ?
C6 C7 C8 C9 -177.25(13) . . . . ?
C7 C8 C9 C10 -0.8(2) . . . . ?
C8 C9 C10 C11 -0.2(2) . . . . ?
C9 C10 C11 C12 0.2(2) . . . . ?
C10 C11 C12 C7 0.7(2) . . . . ?
C8 C7 C12 C11 -1.7(2) . . . . ?
C6 C7 C12 C11 177.23(13) . . . . ?
C4 C1 C13 C18 30.9(2) . . . . ?
O1 C1 C13 C18 -149.46(13) . . . . ?
C4 C1 C13 C14 -147.89(15) . . . . ?
O1 C1 C13 C14 31.73(18) . . . . ?
C18 C13 C14 C15 -1.5(2) . . . . ?
C1 C13 C14 C15 177.30(13) . . . . ?
C13 C14 C15 C16 0.8(2) . . . . ?
C14 C15 C16 C17 0.0(2) . . . . ?
C15 C16 C17 C18 -0.2(2) . . . . ?
C16 C17 C18 C13 -0.6(2) . . . . ?
C14 C13 C18 C17 1.4(2) . . . . ?
C1 C13 C18 C17 -177.42(14) . . . . ?
O3 P1 C19 C20 -0.79(15) . . . . ?
O2 P1 C19 C20 125.32(13) . . . . ?
O1 P1 C19 C20 -125.28(13) . . . . ?
O3 P1 C19 C24 -176.41(13) . . . . ?
O2 P1 C19 C24 -50.30(15) . . . . ?
O1 P1 C19 C24 59.10(15) . . . . ?
C24 C19 C20 C21 0.2(3) . . . . ?
P1 C19 C20 C21 -175.53(14) . . . . ?
C19 C20 C21 C22 -0.2(3) . . . . ?
C20 C21 C22 C23 0.2(3) . . . . ?
C21 C22 C23 C24 -0.3(3) . . . . ?
C22 C23 C24 C19 0.4(3) . . . . ?
C20 C19 C24 C23 -0.3(3) . . . . ?
P1 C19 C24 C23 175.31(15) . . . . ?
